data_4082824
loop_
_publ_author_name
'Vajpayee, Vaishali'
'Bivaud, S\'ebastien'
'Goeb, S\'ebastien'
'Crou\'e, Vincent'
'Allain, Magali'
'Popp, Brian V.'
'Garci, Amine'
'Therrien, Bruno'
'Sall\'e, Marc'

_publ_section_title
;
 Electron-Rich Arene--Ruthenium Metalla-architectures Incorporating
 Tetrapyridyl--Tetrathiafulvene Donor Moieties
;
_journal_issue 7
_journal_name_full Organometallics
_journal_page_first 1651
_journal_paper_doi 10.1021/om401142j
_journal_volume 33
_journal_year 2014
_chemical_formula_moiety 'C26 H16 N4 S4'
_chemical_formula_sum 'C26 H16 N4 S4'
_chemical_formula_weight 512.67
_space_group_IT_number 14
_symmetry_cell_setting monoclinic
_symmetry_space_group_name_Hall '-P 2yn'
_symmetry_space_group_name_H-M 'P 1 21/n 1'
_audit_creation_date 2011-07-01T12:09:04-00:00
_audit_creation_method 'WinGX routine CIF_UPDATE'
_cell_angle_alpha 90
_cell_angle_beta 94.07(2)
_cell_angle_gamma 90
_cell_formula_units_Z 2
_cell_length_a 5.699(1)
_cell_length_b 11.373(1)
_cell_length_c 17.859(3)
_cell_measurement_reflns_used 6927
_cell_measurement_temperature 180(2)
_cell_measurement_theta_max 30.03
_cell_measurement_theta_min 3.76
_cell_volume 1154.6(3)
_computing_cell_refinement 'Dirax/lsq (Duisenberg & Schreurs, 1989-2000)'
_computing_data_collection 'Collect (Nonius BV, 1997-2000)'
_computing_data_reduction 'EvalCCD (Duisenberg & Schreurs 1990-2000)'
_computing_molecular_graphics 'DIAMOND 3.2g (Crystal Impact GbR 2005)'
_computing_publication_material 'WinGX publication routines (Farrugia, 1999)'
_computing_structure_refinement 'SHELXL-97 (Sheldrick, 1997)'
_computing_structure_solution 'SHELXS-97 (Sheldrick, 1997)'
_diffrn_ambient_temperature 180(2)
_diffrn_detector_area_resol_mean 9
_diffrn_measured_fraction_theta_full 0.993
_diffrn_measured_fraction_theta_max 0.993
_diffrn_measurement_device_type KappaCCD
_diffrn_measurement_method CCD
_diffrn_radiation_monochromator 'horizontally mounted graphite crystal'
_diffrn_radiation_probe x-ray
_diffrn_radiation_type MoK\a
_diffrn_radiation_wavelength 0.71073
_diffrn_reflns_av_R_equivalents 0.0681
_diffrn_reflns_limit_h_max 8
_diffrn_reflns_limit_h_min -8
_diffrn_reflns_limit_k_max 15
_diffrn_reflns_limit_k_min -16
_diffrn_reflns_limit_l_max 25
_diffrn_reflns_limit_l_min -25
_diffrn_reflns_number 26136
_diffrn_reflns_theta_full 30.03
_diffrn_reflns_theta_max 30.03
_diffrn_reflns_theta_min 3.76
_exptl_absorpt_coefficient_mu 0.436
_exptl_absorpt_correction_T_max 0.978
_exptl_absorpt_correction_T_min 0.929
_exptl_absorpt_correction_type multi-scan
_exptl_absorpt_process_details
;
 '(SADABS (Sheldrick, Bruker, 2008))'
;
_exptl_crystal_colour red
_exptl_crystal_density_diffrn 1.475
_exptl_crystal_density_method 'not measured'
_exptl_crystal_description prism
_exptl_crystal_F_000 528
_exptl_crystal_size_max 0.12
_exptl_crystal_size_mid 0.1
_exptl_crystal_size_min 0.05
_refine_diff_density_max 0.382
_refine_diff_density_min -0.324
_refine_ls_extinction_method none
_refine_ls_goodness_of_fit_ref 1.042
_refine_ls_hydrogen_treatment refall
_refine_ls_matrix_type full
_refine_ls_number_parameters 186
_refine_ls_number_reflns 3337
_refine_ls_number_restraints 0
_refine_ls_restrained_S_all 1.042
_refine_ls_R_factor_gt 0.0438
_refine_ls_shift/su_max 0
_refine_ls_structure_factor_coef Fsqd
_refine_ls_weighting_details 'calc w=1/[\s^2^(Fo^2^)+(0.0265P)^2^+0.5828P] where P=(Fo^2^+2Fc^2^)/3'
_refine_ls_weighting_scheme calc
_refine_ls_wR_factor_ref 0.0861
_reflns_number_gt 2158
_reflns_number_total 3337
_reflns_threshold_expression >2sigma(I)
_cod_data_source_file om401142j_si_002.cif
_cod_data_source_block L1
_cod_depositor_comments 'Adding full bibliography for 4082824.cif.'
_cod_original_sg_symbol_H-M 'P 21/n'
_cod_database_code 4082824

loop_
_symmetry_equiv_pos_as_xyz
'x, y, z'
'-x+1/2, y+1/2, -z+1/2'
'-x, -y, -z'
'x-1/2, -y-1/2, z-1/2'

loop_
_atom_site_label
_atom_site_type_symbol
_atom_site_fract_x
_atom_site_fract_y
_atom_site_fract_z
_atom_site_U_iso_or_equiv
_atom_site_adp_type
_atom_site_occupancy
_atom_site_calc_flag
C1 C 0.5486(4) 0.45911(16) 0.02314(10) 0.0257(4) Uani 1 d
C2 C 0.6653(3) 0.32415(15) 0.13703(10) 0.0198(4) Uani 1 d
C3 C 0.7962(3) 0.28552(15) 0.08255(9) 0.0195(4) Uani 1 d
C4 C 0.6714(3) 0.28203(15) 0.21603(9) 0.0194(4) Uani 1 d
C5 C 0.4934(4) 0.21224(18) 0.24128(11) 0.0278(4) Uani 1 d
C6 C 0.5107(4) 0.17562(19) 0.31515(12) 0.0335(5) Uani 1 d
C7 C 0.8527(4) 0.2738(2) 0.34060(12) 0.0343(5) Uani 1 d
C8 C 0.8538(4) 0.31400(19) 0.26748(11) 0.0286(5) Uani 1 d
C9 C 0.9654(3) 0.18670(15) 0.08531(10) 0.0199(4) Uani 1 d
C10 C 0.9374(4) 0.08701(17) 0.12918(11) 0.0247(4) Uani 1 d
C11 C 1.1003(4) -0.00268(18) 0.12785(12) 0.0303(5) Uani 1 d
C12 C 1.3105(4) 0.09443(18) 0.04395(11) 0.0290(5) Uani 1 d
C13 C 1.1569(3) 0.18837(17) 0.04122(10) 0.0241(4) Uani 1 d
N1 N 0.6859(3) 0.20466(16) 0.36509(9) 0.0338(4) Uani 1 d
N2 N 1.2875(3) -0.00121(15) 0.08644(10) 0.0323(4) Uani 1 d
S1 S 0.47307(10) 0.44166(4) 0.11637(3) 0.02945(14) Uani 1 d
S2 S 0.76285(10) 0.36020(4) -0.00412(3) 0.03208(15) Uani 1 d
H5 H 0.364(4) 0.192(2) 0.2077(13) 0.048(7) Uiso 1 d
H6 H 0.401(4) 0.129(2) 0.3306(13) 0.043(7) Uiso 1 d
H7 H 0.965(4) 0.296(2) 0.3749(13) 0.047(7) Uiso 1 d
H8 H 0.967(4) 0.3632(18) 0.2532(11) 0.027(5) Uiso 1 d
H10 H 0.811(4) 0.0765(17) 0.1582(12) 0.032(6) Uiso 1 d
H11 H 1.086(4) -0.0716(19) 0.1588(12) 0.035(6) Uiso 1 d
H12 H 1.432(4) 0.0950(18) 0.0122(12) 0.031(6) Uiso 1 d
H13 H 1.188(3) 0.2528(17) 0.0096(11) 0.021(5) Uiso 1 d

loop_
_atom_site_aniso_label
_atom_site_aniso_U_11
_atom_site_aniso_U_22
_atom_site_aniso_U_33
_atom_site_aniso_U_23
_atom_site_aniso_U_13
_atom_site_aniso_U_12
C1 0.0357(12) 0.0230(10) 0.0194(9) 0.0026(7) 0.0083(8) 0.0087(9)
C2 0.0219(10) 0.0184(9) 0.0191(8) 0.0014(7) 0.0015(7) 0.0031(7)
C3 0.0226(10) 0.0185(9) 0.0175(8) 0.0028(7) 0.0015(7) 0.0029(7)
C4 0.0229(10) 0.0190(9) 0.0169(8) 0.0010(7) 0.0044(7) 0.0042(7)
C5 0.0313(12) 0.0306(11) 0.0217(9) -0.0025(8) 0.0031(9) -0.0042(9)
C6 0.0466(14) 0.0295(11) 0.0263(10) 0.0017(9) 0.0167(10) -0.0060(10)
C7 0.0352(13) 0.0428(13) 0.0235(10) -0.0010(9) -0.0077(9) 0.0012(11)
C8 0.0265(12) 0.0356(12) 0.0239(10) -0.0003(9) 0.0024(9) -0.0036(9)
C9 0.0224(10) 0.0200(9) 0.0168(8) -0.0037(7) -0.0020(7) 0.0017(8)
C10 0.0227(11) 0.0240(10) 0.0277(10) 0.0019(8) 0.0051(8) 0.0007(8)
C11 0.0306(12) 0.0216(10) 0.0388(12) 0.0045(9) 0.0037(10) 0.0036(9)
C12 0.0277(12) 0.0325(11) 0.0277(10) -0.0033(9) 0.0080(9) 0.0067(9)
C13 0.0264(11) 0.0273(10) 0.0188(9) 0.0015(8) 0.0040(8) 0.0033(8)
N1 0.0468(12) 0.0345(10) 0.0205(8) 0.0027(7) 0.0049(8) 0.0036(9)
N2 0.0303(10) 0.0269(9) 0.0400(10) -0.0005(8) 0.0057(8) 0.0083(8)
S1 0.0420(3) 0.0269(3) 0.0206(2) 0.0058(2) 0.0110(2) 0.0171(2)
S2 0.0467(3) 0.0323(3) 0.0186(2) 0.0077(2) 0.0120(2) 0.0209(2)

loop_
_atom_type_symbol
_atom_type_description
_atom_type_scat_dispersion_real
_atom_type_scat_dispersion_imag
_atom_type_scat_source
C C 0.0033 0.0016 'International Tables Vol C Tables 4.2.6.8 and 6.1.1.4'
H H 0 0 'International Tables Vol C Tables 4.2.6.8 and 6.1.1.4'
N N 0.0061 0.0033 'International Tables Vol C Tables 4.2.6.8 and 6.1.1.4'
S S 0.1246 0.1234 'International Tables Vol C Tables 4.2.6.8 and 6.1.1.4'

loop_
_geom_angle_atom_site_label_1
_geom_angle_atom_site_label_2
_geom_angle_atom_site_label_3
_geom_angle
_geom_angle_site_symmetry_1
C1 C1 S2 122.71(19) 3_665
C1 C1 S1 122.97(19) 3_665
S2 C1 S1 114.32(10) .
C3 C2 C4 127.26(16) .
C3 C2 S1 117.98(13) .
C4 C2 S1 114.69(13) .
C2 C3 C9 128.28(16) .
C2 C3 S2 116.61(14) .
C9 C3 S2 115.12(12) .
C8 C4 C5 117.76(17) .
C8 C4 C2 120.66(17) .
C5 C4 C2 121.57(17) .
C6 C5 C4 118.6(2) .
C6 C5 H5 122.0(14) .
C4 C5 H5 119.4(14) .
N1 C6 C5 124.4(2) .
N1 C6 H6 117.1(15) .
C5 C6 H6 118.5(15) .
N1 C7 C8 123.8(2) .
N1 C7 H7 116.0(16) .
C8 C7 H7 120.1(16) .
C7 C8 C4 119.0(2) .
C7 C8 H8 121.5(13) .
C4 C8 H8 119.5(13) .
C13 C9 C10 117.08(17) .
C13 C9 C3 120.44(16) .
C10 C9 C3 122.44(17) .
C11 C10 C9 119.17(19) .
C11 C10 H10 117.7(13) .
C9 C10 H10 123.1(13) .
N2 C11 C10 124.25(19) .
N2 C11 H11 115.4(13) .
C10 C11 H11 120.3(13) .
N2 C12 C13 124.19(19) .
N2 C12 H12 117.4(13) .
C13 C12 H12 118.3(13) .
C12 C13 C9 119.40(18) .
C12 C13 H13 118.3(11) .
C9 C13 H13 122.3(11) .
C7 N1 C6 116.43(17) .
C12 N2 C11 115.89(18) .
C2 S1 C1 95.40(9) .
C1 S2 C3 95.69(9) .

loop_
_geom_bond_atom_site_label_1
_geom_bond_atom_site_label_2
_geom_bond_distance
_geom_bond_site_symmetry_2
C1 C1 1.338(4) 3_665
C1 S2 1.7542(19) .
C1 S1 1.7604(18) .
C2 C3 1.341(2) .
C2 C4 1.488(2) .
C2 S1 1.7507(18) .
C3 C9 1.479(2) .
C3 S2 1.7639(17) .
C4 C8 1.386(3) .
C4 C5 1.388(3) .
C5 C6 1.380(3) .
C5 H5 0.95(2) .
C6 N1 1.332(3) .
C6 H6 0.88(2) .
C7 N1 1.331(3) .
C7 C8 1.384(3) .
C7 H7 0.89(2) .
C8 H8 0.90(2) .
C9 C13 1.391(3) .
C9 C10 1.394(3) .
C10 C11 1.381(3) .
C10 H10 0.92(2) .
C11 N2 1.341(3) .
C11 H11 0.97(2) .
C12 N2 1.338(3) .
C12 C13 1.380(3) .
C12 H12 0.93(2) .
C13 H13 0.950(19) .
